data_1561705
loop_
_publ_author_name
'Nguyen, Vu T.'
'Haug, Graham C.'
'Nguyen, Viet D.'
'Vuong, Ngan T. H.'
'Arman, Hadi D.'
'Larionov, Oleg V.'

_publ_section_title
;
 Photocatalytic decarboxylative amidosulfonation enables direct
 transformation of carboxylic acids to sulfonamides
;
_journal_name_full 'Chemical Science'
_journal_paper_doi 10.1039/D1SC01389K
_journal_year 2021
_chemical_formula_moiety 'C12 H17 N O3 S'
_chemical_formula_sum 'C12 H17 N O3 S'
_chemical_formula_weight 255.32
_space_group_crystal_system monoclinic
_space_group_IT_number 14
_space_group_name_Hall '-P 2yn'
_space_group_name_H-M_alt 'P 1 21/n 1'
_atom_sites_solution_hydrogens mixed
_atom_sites_solution_primary dual
_audit_creation_date 2020-08-10
_audit_creation_method
;
Olex2 1.3-ac4
(compiled 2019.10.09 svn.r3662 for Rigaku Oxford Diffraction, GUI svn.r5959)
;
_audit_update_record
;
2020-11-05 deposited with the CCDC.	2021-04-06 downloaded from the CCDC.
;
_cell_angle_alpha 90
_cell_angle_beta 105.544(4)
_cell_angle_gamma 90
_cell_formula_units_Z 4
_cell_length_a 5.4965(2)
_cell_length_b 24.4849(12)
_cell_length_c 9.7713(4)
_cell_measurement_reflns_used 4354
_cell_measurement_temperature 100.00(10)
_cell_measurement_theta_max 74.8620
_cell_measurement_theta_min 5.0090
_cell_volume 1266.94(10)
_computing_cell_refinement 'CrysAlisPro 1.171.40.63a (Rigaku OD, 2019)'
_computing_data_collection 'CrysAlisPro 1.171.40.63a (Rigaku OD, 2019)'
_computing_data_reduction 'CrysAlisPro 1.171.40.63a (Rigaku OD, 2019)'
_computing_molecular_graphics 'Olex2 1.3-ac4 (Dolomanov et al., 2009)'
_computing_publication_material 'Olex2 1.3-ac4 (Dolomanov et al., 2009)'
_computing_structure_refinement 'ShelXL 2018/3 (Sheldrick, 2015)'
_computing_structure_solution 'ShelXT n/a (Sheldrick, 2015)'
_diffrn_ambient_environment N~2~
_diffrn_ambient_temperature 100.00(10)
_diffrn_detector 'Hybrid Pixel Array Detector'
_diffrn_detector_area_resol_mean 10.0000
_diffrn_detector_type HyPix
_diffrn_measured_fraction_theta_full 0.992
_diffrn_measured_fraction_theta_max 0.958
_diffrn_measurement_details
;
List of Runs (angles in degrees, time in seconds):

  # Type    Start    End  Width  t~exp~   \w     \q     \k     \f   Frames
#--------------------------------------------------------------------------
  1  \w    -31.00  28.00   0.50    0.15    --  -45.87  39.00 125.00  118
  2  \w   -119.00 -32.00   0.50    0.15    --  -45.87 -39.00 -28.00  174
  3  \w     16.00  45.00   0.50    0.15    --   45.87 -39.00 -28.00   58
  4  \w   -111.00 -75.00   0.50    0.60    --  -88.50 -39.00 -28.00   72
  5  \w   -162.00-136.00   0.50    0.60    --  -88.50 -39.00 -28.00   52
  6  \w    -44.00 -19.00   0.50    0.60    --  -88.50  39.00 125.00   50
  7  \w     93.00 173.00   0.50    0.60    --  106.69  39.00 125.00  160
  8  \w   -117.00 -88.00   0.50    0.15    --  -45.87-125.00 120.00   58
  9  \w     34.00  82.00   0.50    0.15    --   45.87-125.00   0.00   96
 10  \w     83.00 117.00   0.50    0.15    --   45.87  57.00  60.00   68
 11  \w     56.00  83.00   0.50    0.15    --   45.87  39.00 125.00   54
 12  \w    -46.00 -16.00   0.50    0.60    --  -88.50  45.00  60.00   60
 13  \w   -125.00-100.00   0.50    0.60    --  -88.50 -94.00  90.00   50
 14  \w    -64.00 -16.00   0.50    0.60    --  -88.50  57.00 -79.96   96
 15  \w    -47.00 -16.00   0.50    0.60    --  -88.50  45.00 -60.00   62
 16  \w    -49.00 -17.00   0.50    0.60    --  -88.50  45.00-150.00   64
 17  \w    -42.00 -17.00   0.50    0.60    --  -88.50  45.00-180.00   50
 18  \w     34.00  66.00   0.50    0.60    --  106.69 -61.00 120.00   64
 19  \w     57.00 107.00   0.50    0.60    --  106.69-102.00 119.40  100
 20  \w     35.00  66.00   0.50    0.60    --  106.69-125.00  60.00   62
 21  \w     77.00 111.00   0.50    0.60    --  106.69-125.00  60.00   68
 22  \w    112.00 162.00   0.50    0.60    --  106.69  15.00  60.00  100
 23  \w     38.00  65.00   0.50    0.60    --  106.69 -60.00-173.67   54
 24  \w     41.00  69.00   0.50    0.60    --  106.69 -61.00-120.00   56
 25  \w     76.00 105.00   0.50    0.60    --  106.69-125.00-150.00   58
 26  \w     36.00  75.00   0.50    0.60    --  106.69-125.00-150.00   78
 27  \w     72.00 105.00   0.50    0.60    --  106.69 -94.00-150.00   66
 28  \w     46.00  74.00   0.50    0.60    --  106.69-114.00   3.26   56
 29  \w     81.00 109.00   0.50    0.60    --  106.69-114.00   3.26   56
 30  \w     45.00  71.00   0.50    0.60    --  106.69 -61.00-150.00   52
 31  \w     56.00  83.00   0.50    0.60    --  106.69 -94.00  90.00   54
 32  \w     89.00 177.00   0.50    0.60    --  106.69  15.00-120.00  176
 33  \w     43.00  70.00   0.50    0.60    --  106.69 -77.00  60.00   54
 34  \w     40.00 106.00   0.50    0.60    --  106.69-102.00  73.52  132
 35  \w    -58.00 -32.00   0.50    0.15    --  -45.87 -38.00 -27.00   52
 36  \w   -123.00 -97.00   0.50    0.60    --  -88.50-125.00  60.00   52
 37  \w   -156.00-129.00   0.50    0.60    --  -88.50 -94.00 -60.00   54
 38  \w     56.00 101.00   0.50    0.60    --  106.69 -77.00-120.00   90
;
_diffrn_measurement_device 'four-circle diffractometer'
_diffrn_measurement_device_type 'XtaLAB Synergy, Dualflex, HyPix'
_diffrn_measurement_method '\w scans'
_diffrn_orient_matrix_type 'CrysAlisPro convention (1999,Acta A55,543-557)'
_diffrn_orient_matrix_UB_11 0.1257887000
_diffrn_orient_matrix_UB_12 0.0551735000
_diffrn_orient_matrix_UB_13 0.0520578000
_diffrn_orient_matrix_UB_21 0.2554377000
_diffrn_orient_matrix_UB_22 -0.0290586000
_diffrn_orient_matrix_UB_23 0.0580662000
_diffrn_orient_matrix_UB_31 0.0598348000
_diffrn_orient_matrix_UB_32 0.0082206000
_diffrn_orient_matrix_UB_33 -0.1439234000
_diffrn_radiation_monochromator mirror
_diffrn_radiation_probe x-ray
_diffrn_radiation_type 'Cu K\a'
_diffrn_radiation_wavelength 1.54184
_diffrn_reflns_av_R_equivalents 0.0467
_diffrn_reflns_av_unetI/netI 0.0397
_diffrn_reflns_Laue_measured_fraction_full 0.992
_diffrn_reflns_Laue_measured_fraction_max 0.958
_diffrn_reflns_limit_h_max 6
_diffrn_reflns_limit_h_min -6
_diffrn_reflns_limit_k_max 30
_diffrn_reflns_limit_k_min -29
_diffrn_reflns_limit_l_max 7
_diffrn_reflns_limit_l_min -12
_diffrn_reflns_number 11078
_diffrn_reflns_point_group_measured_fraction_full 0.992
_diffrn_reflns_point_group_measured_fraction_max 0.958
_diffrn_reflns_theta_full 67.684
_diffrn_reflns_theta_max 76.662
_diffrn_reflns_theta_min 3.610
_diffrn_source 'micro-focus sealed X-ray tube'
_diffrn_source_type 'PhotonJet (Cu) X-ray Source'
_exptl_absorpt_coefficient_mu 2.256
_exptl_absorpt_correction_T_max 1.000
_exptl_absorpt_correction_T_min 0.533
_exptl_absorpt_correction_type gaussian
_exptl_absorpt_process_details
;
CrysAlisPro 1.171.40.63a (Rigaku Oxford Diffraction, 2019)
Numerical absorption correction based on gaussian integration over
			a multifaceted crystal model
Empirical absorption correction using spherical harmonics,
 implemented in SCALE3 ABSPACK scaling algorithm.
;
_exptl_crystal_colour 'clear colourless'
_exptl_crystal_colour_lustre clear
_exptl_crystal_colour_primary colourless
_exptl_crystal_density_diffrn 1.339
_exptl_crystal_description plate
_exptl_crystal_F_000 544
_exptl_crystal_size_max 0.174
_exptl_crystal_size_mid 0.162
_exptl_crystal_size_min 0.044
_refine_diff_density_max 0.558
_refine_diff_density_min -0.663
_refine_diff_density_rms 0.071
_refine_ls_extinction_method none
_refine_ls_goodness_of_fit_ref 1.084
_refine_ls_hydrogen_treatment mixed
_refine_ls_matrix_type full
_refine_ls_number_parameters 157
_refine_ls_number_reflns 2554
_refine_ls_number_restraints 0
_refine_ls_restrained_S_all 1.084
_refine_ls_R_factor_all 0.0531
_refine_ls_R_factor_gt 0.0486
_refine_ls_shift/su_max 0.001
_refine_ls_shift/su_mean 0.000
_refine_ls_structure_factor_coef Fsqd
_refine_ls_weighting_details 'w=1/[\s^2^(Fo^2^)+(0.0350P)^2^+2.0000P] where P=(Fo^2^+2Fc^2^)/3'
_refine_ls_weighting_scheme calc
_refine_ls_wR_factor_gt 0.1217
_refine_ls_wR_factor_ref 0.1239
_reflns_Friedel_coverage 0.000
_reflns_number_gt 2308
_reflns_number_total 2554
_reflns_threshold_expression 'I > 2\s(I)'
_cod_data_source_file d1sc01389k2.cif
_cod_data_source_block hpd191
_cod_database_code 1561705
_shelx_shelxl_version_number 2018/3
_chemical_oxdiff_formula 'C H S O N'
_chemical_oxdiff_usercomment 203-A3
_shelx_space_group_comment
;
The symmetry employed for this shelxl refinement is uniquely defined
by the following loop, which should always be used as a source of
symmetry information in preference to the above space-group names.
They are only intended as comments.
;
_shelx_estimated_absorpt_t_max 0.907
_shelx_estimated_absorpt_t_min 0.695
_reflns_odcompleteness_completeness 99.06
_reflns_odcompleteness_iscentric 1
_reflns_odcompleteness_theta 66.97
_olex2_refinement_description
;
1. Fixed Uiso
 At 1.2 times of:
  All C(H) groups, All C(H,H) groups, All C(H,H,H) groups
2.a Ternary CH refined with riding coordinates:
 C3(H3)
2.b Secondary CH2 refined with riding coordinates:
 C2(H2A,H2B), C6(H6A,H6B), C4(H4A,H4B), C1(H1A,H1B), C5(H5A,H5B)
2.c Aromatic/amide H refined with riding coordinates:
 C8(H8), C11(H11), C12(H12), C10(H10), C9(H9)
;
_olex2_exptl_crystal_mounting_method 'nylon loop'
_olex2_submission_special_instructions 'No special instructions were received'
_oxdiff_exptl_absorpt_empirical_details
;
Empirical correction (ABSPACK) includes:
- Absorption correction using spherical harmonics
- Frame scaling
;
_oxdiff_exptl_absorpt_empirical_full_max 1.296
_oxdiff_exptl_absorpt_empirical_full_min 0.775

loop_
_space_group_symop_operation_xyz
'x, y, z'
'-x+1/2, y+1/2, -z+1/2'
'-x, -y, -z'
'x-1/2, -y-1/2, z-1/2'

loop_
_atom_site_label
_atom_site_type_symbol
_atom_site_fract_x
_atom_site_fract_y
_atom_site_fract_z
_atom_site_U_iso_or_equiv
_atom_site_adp_type
_atom_site_occupancy
_atom_site_site_symmetry_order
_atom_site_calc_flag
_atom_site_refinement_flags_posn
_atom_site_refinement_flags_adp
_atom_site_refinement_flags_occupancy
_atom_site_disorder_assembly
_atom_site_disorder_group
S1 S 0.65368(10) 0.20640(2) 0.52936(6) 0.02101(17) Uani 1 1 d . . . . .
O3 O 0.5042(3) 0.21857(7) 0.38804(17) 0.0275(4) Uani 1 1 d . . . . .
O2 O 0.9130(3) 0.19147(7) 0.54899(19) 0.0297(4) Uani 1 1 d . . . . .
O1 O 0.4706(4) 0.04368(8) 0.6947(2) 0.0358(4) Uani 1 1 d . . . . .
N1 N 0.6530(4) 0.25937(8) 0.6254(2) 0.0254(4) Uani 1 1 d . . . . .
C8 C 0.6232(4) 0.37556(10) 0.5841(2) 0.0239(5) Uani 1 1 d . . . . .
H8 H 0.724635 0.355717 0.536464 0.029 Uiso 1 1 calc R U . . .
C7 C 0.4498(4) 0.34798(10) 0.6400(2) 0.0217(5) Uani 1 1 d . . . . .
C11 C 0.3239(5) 0.43419(10) 0.7193(2) 0.0268(5) Uani 1 1 d . . . . .
H11 H 0.219833 0.454248 0.764842 0.032 Uiso 1 1 calc R U . . .
C2 C 0.4479(5) 0.10407(10) 0.4938(3) 0.0257(5) Uani 1 1 d . . . . .
H2A H 0.338094 0.114987 0.399944 0.031 Uiso 1 1 calc R U . . .
H2B H 0.610016 0.090650 0.480529 0.031 Uiso 1 1 calc R U . . .
C3 C 0.4948(4) 0.15284(10) 0.5946(2) 0.0217(5) Uani 1 1 d . . . . .
H3 H 0.326929 0.167102 0.599699 0.026 Uiso 1 1 calc R U . . .
C12 C 0.3000(4) 0.37800(10) 0.7073(2) 0.0237(5) Uani 1 1 d . . . . .
H12 H 0.180316 0.359721 0.745343 0.028 Uiso 1 1 calc R U . . .
C10 C 0.4992(5) 0.46130(10) 0.6651(3) 0.0280(5) Uani 1 1 d . . . . .
H10 H 0.517029 0.499821 0.674194 0.034 Uiso 1 1 calc R U . . .
C9 C 0.6484(5) 0.43172(11) 0.5974(3) 0.0274(5) Uani 1 1 d . . . . .
H9 H 0.768568 0.450108 0.559971 0.033 Uiso 1 1 calc R U . . .
C6 C 0.4168(5) 0.28697(10) 0.6283(3) 0.0266(5) Uani 1 1 d . . . . .
H6A H 0.360298 0.273350 0.710157 0.032 Uiso 1 1 calc R U . . .
H6B H 0.284227 0.278045 0.540509 0.032 Uiso 1 1 calc R U . . .
C4 C 0.6414(5) 0.13545(11) 0.7441(2) 0.0295(5) Uani 1 1 d . . . . .
H4A H 0.814412 0.124165 0.744264 0.035 Uiso 1 1 calc R U . . .
H4B H 0.654247 0.166509 0.810550 0.035 Uiso 1 1 calc R U . . .
C1 C 0.3210(5) 0.05925(11) 0.5578(3) 0.0324(6) Uani 1 1 d . . . . .
H1A H 0.154560 0.072345 0.565203 0.039 Uiso 1 1 calc R U . . .
H1B H 0.292203 0.027021 0.494294 0.039 Uiso 1 1 calc R U . . .
C5 C 0.5048(5) 0.08809(12) 0.7917(3) 0.0354(6) Uani 1 1 d . . . . .
H5A H 0.603500 0.075620 0.886746 0.042 Uiso 1 1 calc R U . . .
H5B H 0.337946 0.100665 0.799683 0.042 Uiso 1 1 calc R U . . .
H1 H 0.769(6) 0.2599(14) 0.706(4) 0.042 Uiso 1 1 d . U . . .

loop_
_atom_site_aniso_label
_atom_site_aniso_U_11
_atom_site_aniso_U_22
_atom_site_aniso_U_33
_atom_site_aniso_U_23
_atom_site_aniso_U_13
_atom_site_aniso_U_12
S1 0.0186(3) 0.0244(3) 0.0191(3) -0.0003(2) 0.0034(2) 0.0009(2)
O3 0.0311(9) 0.0297(9) 0.0189(8) 0.0033(7) 0.0017(7) -0.0005(7)
O2 0.0210(8) 0.0309(10) 0.0380(10) 0.0000(7) 0.0095(7) 0.0015(7)
O1 0.0370(10) 0.0318(10) 0.0363(10) 0.0108(8) 0.0058(8) -0.0020(8)
N1 0.0206(10) 0.0275(11) 0.0238(10) -0.0039(8) -0.0016(8) 0.0021(8)
C8 0.0208(11) 0.0296(13) 0.0210(11) 0.0024(9) 0.0051(9) 0.0033(9)
C7 0.0211(11) 0.0257(12) 0.0175(10) 0.0014(8) 0.0036(8) 0.0015(9)
C11 0.0280(12) 0.0300(13) 0.0221(11) -0.0001(9) 0.0061(9) 0.0051(10)
C2 0.0267(12) 0.0265(13) 0.0230(11) 0.0004(9) 0.0051(9) -0.0003(9)
C3 0.0164(10) 0.0283(12) 0.0206(11) 0.0016(9) 0.0054(8) 0.0014(9)
C12 0.0227(11) 0.0275(12) 0.0219(11) 0.0014(9) 0.0077(9) -0.0009(9)
C10 0.0310(13) 0.0244(12) 0.0249(12) 0.0030(9) 0.0008(10) 0.0004(10)
C9 0.0249(12) 0.0308(13) 0.0255(12) 0.0076(10) 0.0049(9) -0.0003(10)
C6 0.0238(12) 0.0259(13) 0.0310(13) -0.0023(9) 0.0087(10) 0.0016(9)
C4 0.0311(13) 0.0347(14) 0.0197(11) 0.0031(10) 0.0015(9) 0.0000(10)
C1 0.0303(13) 0.0301(14) 0.0341(14) 0.0026(10) 0.0038(11) -0.0052(11)
C5 0.0382(14) 0.0418(16) 0.0251(13) 0.0072(11) 0.0067(11) -0.0030(12)

loop_
_atom_type_symbol
_atom_type_description
_atom_type_scat_dispersion_real
_atom_type_scat_dispersion_imag
_atom_type_scat_source
C C 0.0181 0.0091 'International Tables Vol C Tables 4.2.6.8 and 6.1.1.4'
H H 0.0000 0.0000 'International Tables Vol C Tables 4.2.6.8 and 6.1.1.4'
N N 0.0311 0.0180 'International Tables Vol C Tables 4.2.6.8 and 6.1.1.4'
O O 0.0492 0.0322 'International Tables Vol C Tables 4.2.6.8 and 6.1.1.4'
S S 0.3331 0.5567 'International Tables Vol C Tables 4.2.6.8 and 6.1.1.4'

loop_
_exptl_crystal_face_index_h
_exptl_crystal_face_index_k
_exptl_crystal_face_index_l
_exptl_crystal_face_perp_dist
-1 4 -5 0.0690
-4 2 2 0.0820
-3 0 5 0.0861
0 -4 6 0.0712
4 -3 -2 0.0594
0 -16 1 0.0191
-1 16 1 0.0037

loop_
_geom_angle_atom_site_label_1
_geom_angle_atom_site_label_2
_geom_angle_atom_site_label_3
_geom_angle
_geom_angle_site_symmetry_1
_geom_angle_site_symmetry_3
_geom_angle_publ_flag
O3 S1 N1 107.76(11) . . ?
O3 S1 C3 106.69(10) . . ?
O2 S1 O3 118.27(11) . . ?
O2 S1 N1 106.65(11) . . ?
O2 S1 C3 109.20(11) . . ?
N1 S1 C3 107.89(11) . . ?
C5 O1 C1 111.2(2) . . ?
S1 N1 H1 115(2) . . ?
C6 N1 S1 121.61(16) . . ?
C6 N1 H1 114(2) . . ?
C7 C8 H8 119.8 . . ?
C9 C8 H8 119.8 . . ?
C9 C8 C7 120.4(2) . . ?
C8 C7 C6 122.2(2) . . ?
C12 C7 C8 118.8(2) . . ?
C12 C7 C6 119.0(2) . . ?
C12 C11 H11 119.9 . . ?
C12 C11 C10 120.2(2) . . ?
C10 C11 H11 119.9 . . ?
H2A C2 H2B 108.4 . . ?
C3 C2 H2A 110.0 . . ?
C3 C2 H2B 110.0 . . ?
C1 C2 H2A 110.0 . . ?
C1 C2 H2B 110.0 . . ?
C1 C2 C3 108.4(2) . . ?
S1 C3 H3 107.9 . . ?
C2 C3 S1 111.00(16) . . ?
C2 C3 H3 107.9 . . ?
C2 C3 C4 110.7(2) . . ?
C4 C3 S1 111.28(16) . . ?
C4 C3 H3 107.9 . . ?
C7 C12 H12 119.7 . . ?
C11 C12 C7 120.7(2) . . ?
C11 C12 H12 119.7 . . ?
C11 C10 H10 120.3 . . ?
C11 C10 C9 119.5(2) . . ?
C9 C10 H10 120.3 . . ?
C8 C9 C10 120.4(2) . . ?
C8 C9 H9 119.8 . . ?
C10 C9 H9 119.8 . . ?
N1 C6 C7 111.6(2) . . ?
N1 C6 H6A 109.3 . . ?
N1 C6 H6B 109.3 . . ?
C7 C6 H6A 109.3 . . ?
C7 C6 H6B 109.3 . . ?
H6A C6 H6B 108.0 . . ?
C3 C4 H4A 109.9 . . ?
C3 C4 H4B 109.9 . . ?
H4A C4 H4B 108.3 . . ?
C5 C4 C3 109.1(2) . . ?
C5 C4 H4A 109.9 . . ?
C5 C4 H4B 109.9 . . ?
O1 C1 C2 111.5(2) . . ?
O1 C1 H1A 109.3 . . ?
O1 C1 H1B 109.3 . . ?
C2 C1 H1A 109.3 . . ?
C2 C1 H1B 109.3 . . ?
H1A C1 H1B 108.0 . . ?
O1 C5 C4 111.6(2) . . ?
O1 C5 H5A 109.3 . . ?
O1 C5 H5B 109.3 . . ?
C4 C5 H5A 109.3 . . ?
C4 C5 H5B 109.3 . . ?
H5A C5 H5B 108.0 . . ?

loop_
_geom_bond_atom_site_label_1
_geom_bond_atom_site_label_2
_geom_bond_distance
_geom_bond_site_symmetry_2
_geom_bond_publ_flag
S1 O3 1.4361(16) . ?
S1 O2 1.4340(17) . ?
S1 N1 1.602(2) . ?
S1 C3 1.786(2) . ?
O1 C1 1.422(3) . ?
O1 C5 1.422(3) . ?
N1 C6 1.470(3) . ?
N1 H1 0.87(4) . ?
C8 H8 0.9500 . ?
C8 C7 1.394(3) . ?
C8 C9 1.385(4) . ?
C7 C12 1.393(3) . ?
C7 C6 1.505(3) . ?
C11 H11 0.9500 . ?
C11 C12 1.384(3) . ?
C11 C10 1.387(4) . ?
C2 H2A 0.9900 . ?
C2 H2B 0.9900 . ?
C2 C3 1.526(3) . ?
C2 C1 1.522(3) . ?
C3 H3 1.0000 . ?
C3 C4 1.528(3) . ?
C12 H12 0.9500 . ?
C10 H10 0.9500 . ?
C10 C9 1.387(4) . ?
C9 H9 0.9500 . ?
C6 H6A 0.9900 . ?
C6 H6B 0.9900 . ?
C4 H4A 0.9900 . ?
C4 H4B 0.9900 . ?
C4 C5 1.520(4) . ?
C1 H1A 0.9900 . ?
C1 H1B 0.9900 . ?
C5 H5A 0.9900 . ?
C5 H5B 0.9900 . ?

loop_
_geom_torsion_atom_site_label_1
_geom_torsion_atom_site_label_2
_geom_torsion_atom_site_label_3
_geom_torsion_atom_site_label_4
_geom_torsion
_geom_torsion_site_symmetry_1
_geom_torsion_site_symmetry_2
_geom_torsion_site_symmetry_3
_geom_torsion_site_symmetry_4
_geom_torsion_publ_flag
S1 N1 C6 C7 -143.41(18) . . . . ?
S1 C3 C4 C5 -177.33(18) . . . . ?
O3 S1 N1 C6 50.4(2) . . . . ?
O3 S1 C3 C2 54.79(18) . . . . ?
O3 S1 C3 C4 178.60(16) . . . . ?
O2 S1 N1 C6 178.32(18) . . . . ?
O2 S1 C3 C2 -74.11(18) . . . . ?
O2 S1 C3 C4 49.7(2) . . . . ?
N1 S1 C3 C2 170.35(16) . . . . ?
N1 S1 C3 C4 -65.85(19) . . . . ?
C8 C7 C12 C11 -0.4(3) . . . . ?
C8 C7 C6 N1 30.1(3) . . . . ?
C7 C8 C9 C10 -0.8(3) . . . . ?
C11 C10 C9 C8 -0.1(4) . . . . ?
C2 C3 C4 C5 -53.4(3) . . . . ?
C3 S1 N1 C6 -64.5(2) . . . . ?
C3 C2 C1 O1 -58.0(3) . . . . ?
C3 C4 C5 O1 56.4(3) . . . . ?
C12 C7 C6 N1 -150.8(2) . . . . ?
C12 C11 C10 C9 0.7(4) . . . . ?
C10 C11 C12 C7 -0.4(4) . . . . ?
C9 C8 C7 C12 1.1(3) . . . . ?
C9 C8 C7 C6 -179.8(2) . . . . ?
C6 C7 C12 C11 -179.6(2) . . . . ?
C1 O1 C5 C4 -61.3(3) . . . . ?
C1 C2 C3 S1 178.01(16) . . . . ?
C1 C2 C3 C4 53.9(3) . . . . ?
C5 O1 C1 C2 62.3(3) . . . . ?

loop_
_exptl_oxdiff_crystal_face_indexfrac_h
_exptl_oxdiff_crystal_face_indexfrac_k
_exptl_oxdiff_crystal_face_indexfrac_l
_exptl_oxdiff_crystal_face_x
_exptl_oxdiff_crystal_face_y
_exptl_oxdiff_crystal_face_z
-0.8209 4.1010 -5.3417 -0.1551 -0.6390 0.7534
-3.5213 2.4936 1.9043 -0.2062 -0.8613 -0.4643
-3.0946 0.4662 4.5094 -0.1288 -0.5422 -0.8303
0.1727 -3.7370 5.8484 0.1200 0.4923 -0.8621
3.5165 -2.6799 -1.5900 0.2117 0.8838 0.4172
0.3960 -15.6334 0.6955 -0.7765 0.5958 -0.2049
-0.7331 15.5547 0.5212 0.7931 -0.6090 0.0090
